data_2206715
loop_
_publ_author_name
'Hema, R.'
'Parthasarathi, V.'
'Ranju Bansal'
'Linden, Anthony'

_publ_section_title
(8<i>R</i>,9<i>S</i>,13<i>S</i>,14<i>S</i>)-17-Butyl-16,17a-dioxo-17-aza-<i>D</i>-homoestra-1,3,5(10)-trien-3-ol
_journal_coeditor_code HG6235
_journal_issue 9
_journal_name_full 'Acta Crystallographica Section E'
_journal_page_first o3095
_journal_page_last o3097
_journal_paper_doi 10.1107/S1600536805027030
_journal_volume 61
_journal_year 2005
_chemical_formula_iupac 'C22 H29 N O3'
_chemical_formula_moiety 'C22 H29 N O3'
_chemical_formula_sum 'C22 H29 N O3'
_chemical_formula_weight 355.46
_chemical_melting_point 568
_chemical_name_systematic
;
17-Butyl-16,17a-dioxo-17-aza-D-homoestra-1,3,5(10)-trien-3-ol
;
_space_group_IT_number 19
_symmetry_cell_setting orthorhombic
_symmetry_space_group_name_Hall 'P 2ac 2ab'
_symmetry_space_group_name_H-M 'P 21 21 21'
_atom_sites_solution_hydrogens mixed
_atom_sites_solution_primary direct
_atom_sites_solution_secondary difmap
_audit_creation_method SHELXL-97
_cell_angle_alpha 90.00
_cell_angle_beta 90.00
_cell_angle_gamma 90.00
_cell_formula_units_Z 4
_cell_length_a 6.2505(2)
_cell_length_b 13.3718(4)
_cell_length_c 22.9703(7)
_cell_measurement_reflns_used 1995
_cell_measurement_temperature 160(2)
_cell_measurement_theta_max 25.03
_cell_measurement_theta_min 2.0
_cell_volume 1919.87(10)
_computing_cell_refinement 'DENZO--SMN (Otwinowski & Minor, 1997)'
_computing_data_collection 'COLLECT (Nonius, 2000)'
_computing_data_reduction 'DENZO--SMN and SCALEPACK (Otwinowski & Minor, 1997)'
_computing_molecular_graphics 'ORTEP-3 (Farrugia, 1999)'
_computing_publication_material 'SHELXL97 and PLATON (Spek, 2003)'
_computing_structure_refinement 'SHELXL97 (Sheldrick, 1997)'
_computing_structure_solution 'SIR92 (Altomare et al., 1994)'
_diffrn_ambient_temperature 160(2)
_diffrn_detector_area_resol_mean 9
_diffrn_measured_fraction_theta_full 0.996
_diffrn_measured_fraction_theta_max 0.996
_diffrn_measurement_device_type 'Nonius KappaCCD area-detector'
_diffrn_measurement_method '\f and \w scans with \k offsets'
_diffrn_radiation_monochromator 'horizontally mounted graphite crystal'
_diffrn_radiation_source 'Nonius FR590 sealed-tube generator'
_diffrn_radiation_type 'Mo K\a'
_diffrn_radiation_wavelength 0.71073
_diffrn_reflns_av_R_equivalents 0.069
_diffrn_reflns_av_sigmaI/netI 0.0607
_diffrn_reflns_limit_h_max 7
_diffrn_reflns_limit_h_min -7
_diffrn_reflns_limit_k_max 15
_diffrn_reflns_limit_k_min -15
_diffrn_reflns_limit_l_max 27
_diffrn_reflns_limit_l_min -27
_diffrn_reflns_number 20155
_diffrn_reflns_theta_full 25.02
_diffrn_reflns_theta_max 25.02
_diffrn_reflns_theta_min 2.34
_diffrn_standards_decay_% 0
_diffrn_standards_number 0
_exptl_absorpt_coefficient_mu 0.081
_exptl_absorpt_correction_type none
_exptl_crystal_colour colourless
_exptl_crystal_density_diffrn 1.230
_exptl_crystal_density_method 'not measured'
_exptl_crystal_description prism
_exptl_crystal_F_000 768
_exptl_crystal_size_max 0.18
_exptl_crystal_size_mid 0.13
_exptl_crystal_size_min 0.05
_refine_diff_density_max 0.244
_refine_diff_density_min -0.200
_refine_ls_abs_structure_details 'Flack & Bernardinelli (2000)'
_refine_ls_extinction_method none
_refine_ls_goodness_of_fit_ref 1.085
_refine_ls_hydrogen_treatment mixed
_refine_ls_matrix_type full
_refine_ls_number_parameters 241
_refine_ls_number_reflns 1979
_refine_ls_number_restraints 0
_refine_ls_restrained_S_all 1.085
_refine_ls_R_factor_all 0.0660
_refine_ls_R_factor_gt 0.0466
_refine_ls_shift/su_max 0.001
_refine_ls_shift/su_mean 0.000
_refine_ls_structure_factor_coef Fsqd
_refine_ls_weighting_details 'w = 1/[\s^2^(Fo^2^)+(0.0677P)^2^+0.1751P] where P = (Fo^2^+2Fc^2^)/3'
_refine_ls_weighting_scheme calc
_refine_ls_wR_factor_gt 0.1099
_refine_ls_wR_factor_ref 0.1219
_reflns_number_gt 1601
_reflns_number_total 1982
_reflns_threshold_expression I>2\s(I)
_cod_data_source_file hg6235.cif
_cod_data_source_block I
_cod_depositor_comments
;
The following automatic conversions were performed:

'_atom_sites_solution_hydrogens' value 'geom & difmap' was changed to
'mixed'.

Automatic conversion script
Id: cif_fix_values 6452 2018-10-05 10:23:21Z andrius 
;
_cod_database_code 2206715
_cod_database_fobs_code 2206715

loop_
_symmetry_equiv_pos_as_xyz
'x, y, z'
'-x+1/2, -y, z+1/2'
'x+1/2, -y+1/2, -z'
'-x, y+1/2, -z+1/2'

loop_
_atom_site_label
_atom_site_fract_x
_atom_site_fract_y
_atom_site_fract_z
_atom_site_U_iso_or_equiv
_atom_site_adp_type
_atom_site_calc_flag
_atom_site_refinement_flags
_atom_site_occupancy
_atom_site_type_symbol
O16 -0.1065(4) 0.45481(14) 0.16626(9) 0.0475(6) Uani d . 1 O
O17A 0.4612(3) 0.29720(15) 0.08657(8) 0.0412(6) Uani d . 1 O
O31 -0.3509(4) -0.37628(16) 0.19240(10) 0.0495(7) Uani d . 1 O
H31 -0.279(6) -0.422(2) 0.1800(14) 0.050(11) Uiso d . 1 H
C1 0.0490(5) -0.1902(2) 0.14993(12) 0.0358(7) Uani d . 1 C
H1 0.1836 -0.1872 0.1308 0.043 Uiso calc R 1 H
C2 -0.0494(5) -0.2818(2) 0.15617(12) 0.0385(8) Uani d . 1 C
H2 0.0166 -0.3406 0.1414 0.046 Uiso calc R 1 H
C3 -0.2440(5) -0.2875(2) 0.18398(12) 0.0347(7) Uani d . 1 C
C4 -0.3356(5) -0.2018(2) 0.20562(11) 0.0337(7) Uani d . 1 C
H4 -0.4693 -0.2060 0.2252 0.040 Uiso calc R 1 H
C5 -0.2373(5) -0.10905(19) 0.19960(11) 0.0288(7) Uani d . 1 C
C6 -0.3479(5) -0.01832(19) 0.22413(13) 0.0359(7) Uani d . 1 C
H61 -0.3968 -0.0338 0.2641 0.043 Uiso calc R 1 H
H62 -0.4763 -0.0041 0.2003 0.043 Uiso calc R 1 H
C7 -0.2095(5) 0.0749(2) 0.22607(12) 0.0344(7) Uani d . 1 C
H71 -0.1073 0.0699 0.2589 0.041 Uiso calc R 1 H
H72 -0.3008 0.1343 0.2326 0.041 Uiso calc R 1 H
C8 -0.0868(5) 0.08689(19) 0.16919(11) 0.0291(7) Uani d . 1 C
H8 -0.1918 0.0839 0.1364 0.035 Uiso calc R 1 H
C9 0.0696(5) -0.00104(19) 0.16252(11) 0.0308(7) Uani d . 1 C
H9 0.1773 0.0052 0.1945 0.037 Uiso calc R 1 H
C10 -0.0417(5) -0.1018(2) 0.17067(11) 0.0307(7) Uani d . 1 C
C11 0.1921(6) 0.0069(2) 0.10519(13) 0.0421(8) Uani d . 1 C
H111 0.0911 -0.0023 0.0724 0.051 Uiso calc R 1 H
H112 0.2995 -0.0474 0.1033 0.051 Uiso calc R 1 H
C12 0.3052(5) 0.10757(19) 0.09841(13) 0.0385(8) Uani d . 1 C
H121 0.3710 0.1111 0.0593 0.046 Uiso calc R 1 H
H122 0.4213 0.1124 0.1276 0.046 Uiso calc R 1 H
C13 0.1523(5) 0.19641(19) 0.10620(11) 0.0298(6) Uani d . 1 C
C14 0.0346(4) 0.18645(19) 0.16495(11) 0.0288(6) Uani d . 1 C
H14 0.1462 0.1860 0.1961 0.035 Uiso calc R 1 H
C15 -0.1060(5) 0.27827(19) 0.17533(12) 0.0354(7) Uani d . 1 C
H151 -0.2436 0.2680 0.1548 0.043 Uiso calc R 1 H
H152 -0.1378 0.2825 0.2175 0.043 Uiso calc R 1 H
C16 -0.0147(5) 0.3761(2) 0.15624(12) 0.0364(7) Uani d . 1 C
N17 0.1804(4) 0.37790(16) 0.12762(9) 0.0356(6) Uani d . 1 N
C17A 0.2816(5) 0.2916(2) 0.10650(11) 0.0328(7) Uani d . 1 C
C18 -0.0027(5) 0.2053(2) 0.05406(12) 0.0420(8) Uani d . 1 C
H181 -0.0954 0.2636 0.0595 0.063 Uiso calc R 1 H
H182 -0.0905 0.1447 0.0516 0.063 Uiso calc R 1 H
H183 0.0797 0.2131 0.0180 0.063 Uiso calc R 1 H
C19 0.2788(6) 0.4744(2) 0.11138(13) 0.0469(9) Uani d . 1 C
H191 0.4357 0.4660 0.1079 0.056 Uiso calc R 1 H
H192 0.2507 0.5243 0.1423 0.056 Uiso calc R 1 H
C20 0.1890(7) 0.5126(2) 0.05363(13) 0.0521(9) Uani d . 1 C
H201 0.2061 0.4600 0.0237 0.063 Uiso calc R 1 H
H202 0.0340 0.5257 0.0582 0.063 Uiso calc R 1 H
C21 0.2985(7) 0.6078(2) 0.03274(14) 0.0640(12) Uani d . 1 C
H211 0.4506 0.5934 0.0242 0.077 Uiso calc R 1 H
H212 0.2934 0.6587 0.0640 0.077 Uiso calc R 1 H
C22 0.1906(9) 0.6494(3) -0.02190(18) 0.0913(16) Uani d . 1 C
H221 0.1964 0.5993 -0.0530 0.137 Uiso calc R 1 H
H222 0.2654 0.7101 -0.0345 0.137 Uiso calc R 1 H
H223 0.0410 0.6655 -0.0132 0.137 Uiso calc R 1 H

loop_
_atom_site_aniso_label
_atom_site_aniso_U_11
_atom_site_aniso_U_22
_atom_site_aniso_U_33
_atom_site_aniso_U_12
_atom_site_aniso_U_13
_atom_site_aniso_U_23
O16 0.0525(15) 0.0323(12) 0.0577(14) 0.0028(11) 0.0100(12) -0.0045(10)
O17A 0.0370(14) 0.0431(12) 0.0434(12) -0.0040(11) 0.0033(11) 0.0046(9)
O31 0.0517(16) 0.0308(12) 0.0662(15) -0.0022(12) 0.0152(13) -0.0008(11)
C1 0.0336(18) 0.0324(15) 0.0413(16) 0.0032(14) 0.0086(15) 0.0003(12)
C2 0.046(2) 0.0281(15) 0.0410(16) 0.0071(14) 0.0078(16) 0.0008(12)
C3 0.0393(19) 0.0296(15) 0.0352(16) -0.0003(14) 0.0016(14) 0.0018(12)
C4 0.0291(17) 0.0363(16) 0.0356(15) 0.0020(15) 0.0040(14) 0.0034(13)
C5 0.0283(17) 0.0271(15) 0.0311(14) 0.0005(13) -0.0018(13) 0.0018(11)
C6 0.0339(17) 0.0333(15) 0.0405(16) 0.0046(14) 0.0084(15) 0.0019(12)
C7 0.0353(18) 0.0302(15) 0.0378(15) -0.0002(14) 0.0080(14) -0.0021(12)
C8 0.0287(17) 0.0279(14) 0.0308(13) 0.0002(12) 0.0005(13) -0.0008(12)
C9 0.0267(16) 0.0307(15) 0.0351(15) 0.0011(13) 0.0037(13) -0.0005(12)
C10 0.0305(17) 0.0304(14) 0.0312(14) 0.0034(13) 0.0021(14) 0.0033(12)
C11 0.044(2) 0.0315(15) 0.0505(17) 0.0024(15) 0.0166(17) -0.0037(14)
C12 0.038(2) 0.0346(16) 0.0431(16) 0.0005(14) 0.0123(15) 0.0012(13)
C13 0.0304(16) 0.0301(14) 0.0289(13) 0.0019(14) 0.0024(13) -0.0006(12)
C14 0.0249(15) 0.0316(14) 0.0300(13) 0.0018(12) 0.0013(13) -0.0014(11)
C15 0.0370(18) 0.0332(15) 0.0360(15) 0.0028(14) 0.0027(14) -0.0022(13)
C16 0.043(2) 0.0320(16) 0.0338(15) -0.0006(15) -0.0025(15) -0.0038(12)
N17 0.0401(16) 0.0293(12) 0.0373(13) -0.0052(12) 0.0018(13) -0.0007(10)
C17A 0.0343(19) 0.0380(16) 0.0262(14) 0.0005(15) -0.0036(14) 0.0033(12)
C18 0.0444(19) 0.0491(18) 0.0325(14) -0.0063(17) -0.0013(15) 0.0006(13)
C19 0.053(2) 0.0405(18) 0.0469(18) -0.0041(16) 0.0081(18) -0.0061(14)
C20 0.066(3) 0.0400(17) 0.0504(18) -0.0021(18) 0.0098(19) -0.0001(14)
C21 0.088(3) 0.047(2) 0.058(2) -0.004(2) 0.024(2) 0.0038(17)
C22 0.116(4) 0.076(3) 0.081(3) 0.005(3) 0.025(3) 0.032(2)

loop_
_atom_type_symbol
_atom_type_description
_atom_type_scat_dispersion_real
_atom_type_scat_dispersion_imag
_atom_type_scat_source
C C 0.0033 0.0016 'International Tables Vol C Tables 4.2.6.8 and 6.1.1.4'
H H 0.0000 0.0000 'International Tables Vol C Tables 4.2.6.8 and 6.1.1.4'
N N 0.0061 0.0033 'International Tables Vol C Tables 4.2.6.8 and 6.1.1.4'
O O 0.0106 0.0060 'International Tables Vol C Tables 4.2.6.8 and 6.1.1.4'

loop_
_geom_angle_atom_site_label_1
_geom_angle_atom_site_label_2
_geom_angle_atom_site_label_3
_geom_angle
C3 O31 H31 109(2)
C2 C1 C10 122.4(3)
C2 C1 H1 118.8
C10 C1 H1 118.8
C3 C2 C1 119.5(3)
C3 C2 H2 120.3
C1 C2 H2 120.3
C4 C3 C2 119.4(3)
C4 C3 O31 117.8(3)
C2 C3 O31 122.8(3)
C3 C4 C5 121.5(3)
C3 C4 H4 119.2
C5 C4 H4 119.2
C4 C5 C10 119.8(2)
C4 C5 C6 118.6(2)
C10 C5 C6 121.7(2)
C5 C6 C7 114.3(2)
C5 C6 H61 108.7
C7 C6 H61 108.7
C5 C6 H62 108.7
C7 C6 H62 108.7
H61 C6 H62 107.6
C6 C7 C8 110.4(2)
C6 C7 H71 109.6
C8 C7 H71 109.6
C6 C7 H72 109.6
C8 C7 H72 109.6
H71 C7 H72 108.1
C7 C8 C14 113.2(2)
C7 C8 C9 109.0(2)
C14 C8 C9 110.0(2)
C7 C8 H8 108.2
C14 C8 H8 108.2
C9 C8 H8 108.2
C11 C9 C10 113.3(2)
C11 C9 C8 110.6(2)
C10 C9 C8 111.9(2)
C11 C9 H9 106.9
C10 C9 H9 106.9
C8 C9 H9 106.9
C5 C10 C1 117.4(2)
C5 C10 C9 121.3(2)
C1 C10 C9 121.4(2)
C9 C11 C12 112.4(2)
C9 C11 H111 109.1
C12 C11 H111 109.1
C9 C11 H112 109.1
C12 C11 H112 109.1
H111 C11 H112 107.9
C11 C12 C13 112.4(2)
C11 C12 H121 109.1
C13 C12 H121 109.1
C11 C12 H122 109.1
C13 C12 H122 109.1
H121 C12 H122 107.8
C17A C13 C12 108.7(2)
C17A C13 C14 108.9(2)
C12 C13 C14 109.4(2)
C17A C13 C18 106.0(2)
C12 C13 C18 111.0(2)
C14 C13 C18 112.7(2)
C15 C14 C8 113.7(2)
C15 C14 C13 110.0(2)
C8 C14 C13 111.5(2)
C15 C14 H14 107.1
C8 C14 H14 107.1
C13 C14 H14 107.1
C16 C15 C14 116.0(2)
C16 C15 H151 108.3
C14 C15 H151 108.3
C16 C15 H152 108.3
C14 C15 H152 108.3
H151 C15 H152 107.4
O16 C16 N17 119.3(3)
O16 C16 C15 121.3(3)
N17 C16 C15 119.4(3)
C16 N17 C17A 123.2(2)
C16 N17 C19 120.1(2)
C17A N17 C19 116.3(2)
O17A C17A N17 119.7(3)
O17A C17A C13 123.1(3)
N17 C17A C13 117.0(2)
C13 C18 H181 109.5
C13 C18 H182 109.5
H181 C18 H182 109.5
C13 C18 H183 109.5
H181 C18 H183 109.5
H182 C18 H183 109.5
N17 C19 C20 111.0(3)
N17 C19 H191 109.4
C20 C19 H191 109.4
N17 C19 H192 109.4
C20 C19 H192 109.4
H191 C19 H192 108.0
C21 C20 C19 112.8(3)
C21 C20 H201 109.0
C19 C20 H201 109.0
C21 C20 H202 109.0
C19 C20 H202 109.0
H201 C20 H202 107.8
C20 C21 C22 111.4(4)
C20 C21 H211 109.4
C22 C21 H211 109.4
C20 C21 H212 109.4
C22 C21 H212 109.4
H211 C21 H212 108.0
C21 C22 H221 109.5
C21 C22 H222 109.5
H221 C22 H222 109.5
C21 C22 H223 109.5
H221 C22 H223 109.5
H222 C22 H223 109.5

loop_
_geom_bond_atom_site_label_1
_geom_bond_atom_site_label_2
_geom_bond_distance
O16 C16 1.220(3)
O17A C17A 1.215(3)
O31 C3 1.376(3)
O31 H31 0.81(3)
C1 C2 1.378(4)
C1 C10 1.395(4)
C1 H1 0.9500
C2 C3 1.376(4)
C2 H2 0.9500
C3 C4 1.374(4)
C4 C5 1.391(4)
C4 H4 0.9500
C5 C10 1.395(4)
C5 C6 1.506(4)
C6 C7 1.518(4)
C6 H61 0.9900
C6 H62 0.9900
C7 C8 1.523(4)
C7 H71 0.9900
C7 H72 0.9900
C8 C14 1.535(4)
C8 C9 1.537(4)
C8 H8 1.0000
C9 C11 1.527(4)
C9 C10 1.528(4)
C9 H9 1.0000
C11 C12 1.528(4)
C11 H111 0.9900
C11 H112 0.9900
C12 C13 1.535(4)
C12 H121 0.9900
C12 H122 0.9900
C13 C17A 1.508(4)
C13 C14 1.543(4)
C13 C18 1.545(4)
C14 C15 1.529(4)
C14 H14 1.0000
C15 C16 1.494(4)
C15 H151 0.9900
C15 H152 0.9900
C16 N17 1.385(4)
N17 C17A 1.403(4)
N17 C19 1.478(4)
C18 H181 0.9800
C18 H182 0.9800
C18 H183 0.9800
C19 C20 1.528(5)
C19 H191 0.9900
C19 H192 0.9900
C20 C21 1.523(5)
C20 H201 0.9900
C20 H202 0.9900
C21 C22 1.529(6)
C21 H211 0.9900
C21 H212 0.9900
C22 H221 0.9800
C22 H222 0.9800
C22 H223 0.9800

loop_
_geom_hbond_atom_site_label_D
_geom_hbond_atom_site_label_H
_geom_hbond_atom_site_label_A
_geom_hbond_site_symmetry_A
_geom_hbond_distance_DH
_geom_hbond_distance_HA
_geom_hbond_distance_DA
_geom_hbond_angle_DHA
_geom_hbond_publ_flag
O31 H31 O16 1_545 0.81(3) 2.00(3) 2.792(3) 168(3) yes
C15 H151 O17A 1_455 0.99 2.45 3.397(4) 159 yes
C18 H183 O17A 3_455 0.98 2.52 3.238(3) 130 yes

loop_
_geom_torsion_atom_site_label_1
_geom_torsion_atom_site_label_2
_geom_torsion_atom_site_label_3
_geom_torsion_atom_site_label_4
_geom_torsion
C10 C1 C2 C3 -0.3(4)
C1 C2 C3 C4 -0.7(4)
C1 C2 C3 O31 -179.3(3)
C2 C3 C4 C5 0.6(4)
O31 C3 C4 C5 179.3(2)
C3 C4 C5 C10 0.4(4)
C3 C4 C5 C6 179.6(3)
C4 C5 C6 C7 168.5(2)
C10 C5 C6 C7 -12.3(4)
C5 C6 C7 C8 44.4(3)
C6 C7 C8 C14 172.7(2)
C6 C7 C8 C9 -64.5(3)
C7 C8 C9 C11 178.6(2)
C14 C8 C9 C11 -56.7(3)
C7 C8 C9 C10 51.3(3)
C14 C8 C9 C10 176.0(2)
C4 C5 C10 C1 -1.3(4)
C6 C5 C10 C1 179.5(3)
C4 C5 C10 C9 179.2(2)
C6 C5 C10 C9 0.0(4)
C2 C1 C10 C5 1.3(4)
C2 C1 C10 C9 -179.3(3)
C11 C9 C10 C5 -145.9(3)
C8 C9 C10 C5 -20.0(3)
C11 C9 C10 C1 34.7(4)
C8 C9 C10 C1 160.5(3)
C10 C9 C11 C12 -179.0(3)
C8 C9 C11 C12 54.5(3)
C9 C11 C12 C13 -53.9(3)
C11 C12 C13 C17A 172.8(2)
C11 C12 C13 C14 54.0(3)
C11 C12 C13 C18 -71.0(3)
C7 C8 C14 C15 -53.8(3)
C9 C8 C14 C15 -176.0(2)
C7 C8 C14 C13 -178.8(2)
C9 C8 C14 C13 59.0(3)
C17A C13 C14 C15 57.2(3)
C12 C13 C14 C15 175.9(2)
C18 C13 C14 C15 -60.1(3)
C17A C13 C14 C8 -175.7(2)
C12 C13 C14 C8 -57.0(3)
C18 C13 C14 C8 67.0(3)
C8 C14 C15 C16 -164.0(2)
C13 C14 C15 C16 -38.2(3)
C14 C15 C16 O16 -174.6(3)
C14 C15 C16 N17 4.0(4)
O16 C16 N17 C17A -170.0(3)
C15 C16 N17 C17A 11.3(4)
O16 C16 N17 C19 2.1(4)
C15 C16 N17 C19 -176.6(3)
C16 N17 C17A O17A -173.3(2)
C19 N17 C17A O17A 14.3(4)
C16 N17 C17A C13 10.8(4)
C19 N17 C17A C13 -161.7(3)
C12 C13 C17A O17A 19.9(3)
C14 C13 C17A O17A 139.1(3)
C18 C13 C17A O17A -99.5(3)
C12 C13 C17A N17 -164.3(2)
C14 C13 C17A N17 -45.2(3)
C18 C13 C17A N17 76.3(3)
C16 N17 C19 C20 -83.9(3)
C17A N17 C19 C20 88.7(3)
N17 C19 C20 C21 -175.4(3)
C19 C20 C21 C22 -174.5(3)

loop_
_cod_related_entry_id
_cod_related_entry_database
_cod_related_entry_code
1 ChemSpider 8959729
